data_4084485
loop_
_publ_author_name
'Murugesan, Sathiyamoorthy'
'St\"oger, Berthold'
'Carvalho, Maria Deus'
'Ferreira, Liliana P.'
'Pittenauer, Ernst'
'Allmaier, G\"unter'
'Veiros, Luis F.'
'Kirchner, Karl'

_publ_section_title
;
 Synthesis and Reactivity of Four- and Five-Coordinate Low-Spin Cobalt(II)
 PCP Pincer Complexes and Some Nickel(II) Analogues
;
_journal_name_full Organometallics
_journal_page_first 141009125933001
_journal_paper_doi 10.1021/om5007769
_journal_year 2014
_chemical_formula_sum 'C20 H37 Cl N2 Ni P2'
_chemical_formula_weight 461.6
_chemical_name_systematic ' ?'
_space_group_IT_number 13
_symmetry_cell_setting monoclinic
_symmetry_Int_Tables_number 13
_symmetry_space_group_name_Hall '-P 2yc'
_symmetry_space_group_name_H-M 'P 1 2/c 1'
_cell_angle_alpha 90
_cell_angle_beta 116.886(4)
_cell_angle_gamma 90
_cell_formula_units_Z 16
_cell_length_a 37.370(3)
_cell_length_b 8.0272(6)
_cell_length_c 34.986(3)
_cell_measurement_reflns_used 9335
_cell_measurement_temperature 100
_cell_measurement_theta_max 27.8
_cell_measurement_theta_min 2.6
_cell_volume 9360.6(13)
_diffrn_ambient_temperature 100
_diffrn_measured_fraction_theta_full 0.99
_diffrn_measured_fraction_theta_max 0.99
_diffrn_measurement_device 'four-cycle diffractometer'
_diffrn_measurement_device_type 'Bruker KAPPA APEX II CCD'
_diffrn_measurement_method '\w and \f scans'
_diffrn_radiation_monochromator graphite
_diffrn_radiation_probe x-ray
_diffrn_radiation_source 'X-ray tube'
_diffrn_radiation_type 'Mo K\a'
_diffrn_radiation_wavelength 0.71073
_diffrn_reflns_av_R_equivalents 0.0459
_diffrn_reflns_av_unetI/netI 0.0267
_diffrn_reflns_limit_h_max 49
_diffrn_reflns_limit_h_min -49
_diffrn_reflns_limit_k_max 10
_diffrn_reflns_limit_k_min -10
_diffrn_reflns_limit_l_max 45
_diffrn_reflns_limit_l_min -46
_diffrn_reflns_number 289067
_diffrn_reflns_theta_full 28.08
_diffrn_reflns_theta_max 28.08
_diffrn_reflns_theta_min 1.16
_exptl_absorpt_coefficient_mu 1.087
_exptl_absorpt_correction_T_max 0.81
_exptl_absorpt_correction_T_min 0.51
_exptl_absorpt_correction_type multi-scan
_exptl_absorpt_process_details SADABS
_exptl_crystal_colour 'translucent yellow'
_exptl_crystal_density_diffrn 1.3098
_exptl_crystal_description block
_exptl_crystal_F_000 3936
_exptl_crystal_size_max 0.72
_exptl_crystal_size_mid 0.52
_exptl_crystal_size_min 0.19
_refine_diff_density_max 1.80
_refine_diff_density_min -0.86
_refine_ls_extinction_method none
_refine_ls_goodness_of_fit_gt 4.26
_refine_ls_goodness_of_fit_ref 3.93
_refine_ls_hydrogen_treatment constr
_refine_ls_number_constraints 592
_refine_ls_number_parameters 937
_refine_ls_number_reflns 22543
_refine_ls_number_restraints 0
_refine_ls_R_factor_all 0.0766
_refine_ls_R_factor_gt 0.0629
_refine_ls_shift/su_max 0.0149
_refine_ls_shift/su_mean 0.0011
_refine_ls_structure_factor_coef F
_refine_ls_weighting_details w=1/(\s^2^(F)+0.0001F^2^)
_refine_ls_weighting_scheme sigma
_refine_ls_wR_factor_gt 0.0770
_refine_ls_wR_factor_ref 0.0779
_reflns_number_gt 18899
_reflns_number_total 22543
_reflns_threshold_expression I>3\s(I)
_cod_data_source_file om5007769_si_001.cif
_cod_data_source_block NiCl
_cod_depositor_comments
;
The following automatic conversions were performed:

'_diffrn_radiation_probe' value 'X-ray' changed to 'x-ray' according
to
/home/saulius/struct/COD-crude-data--automatic-downloads/rss-feeds/ACS/lib/dictionaries/cif_core.dic
dictionary named 'cif_core.dic' version 2.4.2 from 2011-04-26.

Automatic conversion script
Id: cif_fix_values 2827 2014-09-09 07:05:25Z andrius 
;
_cod_original_cell_volume 9360.5(13)
_cod_original_formula_sum 'C20 H37 Cl1 N2 Ni1 P2'
_cod_database_code 4084485

loop_
_symmetry_equiv_pos_site_id
_symmetry_equiv_pos_as_xyz
1 x,y,z
2 -x,y,-z+1/2
3 -x,-y,-z
4 x,-y,z+1/2

loop_
_atom_site_label
_atom_site_type_symbol
_atom_site_fract_x
_atom_site_fract_y
_atom_site_fract_z
_atom_site_adp_type
_atom_site_U_iso_or_equiv
_atom_site_site_symmetry_multiplicity
_atom_site_occupancy
_atom_site_calc_flag
Ni1 Ni 0.843533(13) 0.90714(6) 0.093699(13) Uani 0.01280(17) 4 1 d
Ni2 Ni 0.097768(13) 0.20848(6) 0.119500(13) Uani 0.01364(18) 4 1 d
Ni3 Ni 0.341922(13) 0.84761(6) 0.251865(13) Uani 0.01476(18) 4 1 d
Ni4 Ni 0.402438(13) 0.54795(6) 0.024514(14) Uani 0.01541(18) 4 1 d
Cl1 Cl 0.78157(3) 1.00433(12) 0.06525(3) Uani 0.0207(4) 4 1 d
Cl2 Cl 0.09953(3) 0.10366(13) 0.06195(3) Uani 0.0225(4) 4 1 d
Cl3 Cl 0.27992(3) 0.75310(13) 0.21929(3) Uani 0.0237(4) 4 1 d
Cl4 Cl 0.40062(3) 0.64245(13) -0.03582(3) Uani 0.0238(4) 4 1 d
P1 P 0.85993(3) 0.99260(12) 0.15795(3) Uani 0.0156(4) 4 1 d
P2 P 0.83835(3) 0.79702(12) 0.03512(3) Uani 0.0133(3) 4 1 d
N1 N 0.90506(9) 0.9014(4) 0.18813(9) Uani 0.0190(12) 4 1 d
N2 N 0.88450(9) 0.7173(4) 0.04913(9) Uani 0.0177(12) 4 1 d
C1 C 0.89532(10) 0.8077(4) 0.11868(10) Uani 0.0139(13) 4 1 d
C2 C 0.92007(10) 0.8147(5) 0.16313(11) Uani 0.0157(14) 4 1 d
C3 C 0.95752(11) 0.7393(5) 0.18183(12) Uani 0.0208(15) 4 1 d
C4 C 0.97103(11) 0.6564(5) 0.15591(12) Uani 0.0228(15) 4 1 d
C5 C 0.94742(10) 0.6466(5) 0.11196(11) Uani 0.0186(15) 4 1 d
C6 C 0.90980(10) 0.7240(4) 0.09371(10) Uani 0.0130(13) 4 1 d
C7 C 0.93163(12) 0.9414(6) 0.23250(11) Uani 0.0298(17) 4 1 d
C8 C 0.89806(11) 0.6344(5) 0.02104(11) Uani 0.0223(16) 4 1 d
C9 C 0.86800(12) 1.2150(5) 0.17023(12) Uani 0.0259(17) 4 1 d
C10 C 0.89677(14) 1.2802(6) 0.15377(14) Uani 0.039(2) 4 1 d
C11 C 0.82777(13) 1.3073(5) 0.15070(13) Uani 0.0315(19) 4 1 d
C12 C 0.82455(11) 0.9253(5) 0.17831(11) Uani 0.0199(15) 4 1 d
C13 C 0.81653(12) 0.7395(5) 0.16863(11) Uani 0.0246(16) 4 1 d
C14 C 0.83719(14) 0.9640(5) 0.22533(13) Uani 0.034(2) 4 1 d
C15 C 0.82730(10) 0.9342(5) -0.01064(11) Uani 0.0187(15) 4 1 d
C16 C 0.85272(12) 1.0884(5) 0.00520(13) Uani 0.0285(18) 4 1 d
C17 C 0.78279(11) 0.9787(5) -0.03579(11) Uani 0.0206(15) 4 1 d
C18 C 0.80202(11) 0.6259(5) 0.01531(11) Uani 0.0178(14) 4 1 d
C19 C 0.81292(12) 0.5001(5) 0.05199(12) Uani 0.0274(17) 4 1 d
C20 C 0.79692(12) 0.5389(5) -0.02571(12) Uani 0.0253(17) 4 1 d
P3 P 0.15588(3) 0.32701(13) 0.14450(3) Uani 0.0156(4) 4 1 d
P4 P 0.03969(3) 0.10711(12) 0.10601(3) Uani 0.0149(4) 4 1 d
N3 N 0.15894(9) 0.4359(4) 0.18729(9) Uani 0.0201(12) 4 1 d
N4 N 0.02941(8) 0.1921(4) 0.14409(9) Uani 0.0175(12) 4 1 d
C21 C 0.09433(10) 0.3119(4) 0.16608(10) Uani 0.0138(13) 4 1 d
C22 C 0.12570(11) 0.4141(5) 0.19507(11) Uani 0.0160(14) 4 1 d
C23 C 0.12339(11) 0.4893(5) 0.23002(11) Uani 0.0185(15) 4 1 d
C24 C 0.08952(11) 0.4655(5) 0.23587(11) Uani 0.0198(15) 4 1 d
C25 C 0.05847(11) 0.3679(5) 0.20842(11) Uani 0.0185(15) 4 1 d
C26 C 0.06051(10) 0.2935(4) 0.17367(10) Uani 0.0144(13) 4 1 d
C27 C 0.19462(11) 0.5204(5) 0.21881(11) Uani 0.0271(17) 4 1 d
C28 C -0.00488(11) 0.1509(5) 0.15191(12) Uani 0.0227(16) 4 1 d
C29 C 0.19966(11) 0.1884(5) 0.16558(11) Uani 0.0217(15) 4 1 d
C30 C 0.19382(13) 0.0621(6) 0.19471(13) Uani 0.0347(19) 4 1 d
C31 C 0.20681(12) 0.1033(5) 0.13102(12) Uani 0.0302(17) 4 1 d
C32 C 0.16228(11) 0.4723(5) 0.10752(11) Uani 0.0226(16) 4 1 d
C33 C 0.12588(12) 0.5882(5) 0.08794(13) Uani 0.0325(19) 4 1 d
C34 C 0.20164(13) 0.5682(5) 0.12552(13) Uani 0.036(2) 4 1 d
C35 C 0.03502(11) -0.1171(5) 0.11085(12) Uani 0.0218(16) 4 1 d
C36 C 0.06926(12) -0.1779(5) 0.15243(12) Uani 0.0278(17) 4 1 d
C37 C 0.03325(12) -0.2100(5) 0.07181(12) Uani 0.0280(17) 4 1 d
C38 C 0.00010(10) 0.1650(5) 0.05319(11) Uani 0.0177(14) 4 1 d
C39 C 0.00203(12) 0.3506(5) 0.04623(12) Uani 0.0246(16) 4 1 d
C40 C -0.04255(11) 0.1140(5) 0.04345(12) Uani 0.0257(16) 4 1 d
P5 P 0.35977(3) 0.75741(13) 0.20493(3) Uani 0.0182(4) 4 1 d
P6 P 0.33634(3) 0.95088(12) 0.30585(3) Uani 0.0158(4) 4 1 d
N5 N 0.40464(9) 0.8483(4) 0.21892(10) Uani 0.0230(14) 4 1 d
N6 N 0.38188(9) 1.0362(4) 0.33615(9) Uani 0.0196(12) 4 1 d
C41 C 0.39378(10) 0.9434(4) 0.27760(11) Uani 0.0150(14) 4 1 d
C42 C 0.41936(11) 0.9377(5) 0.25799(11) Uani 0.0189(15) 4 1 d
C43 C 0.45653(11) 1.0150(5) 0.27602(12) Uani 0.0234(16) 4 1 d
C44 C 0.46945(12) 1.0966(5) 0.31518(13) Uani 0.0249(16) 4 1 d
C45 C 0.44564(11) 1.1064(5) 0.33552(12) Uani 0.0216(15) 4 1 d
C46 C 0.40749(11) 1.0290(5) 0.31681(11) Uani 0.0181(15) 4 1 d
C47 C 0.43220(13) 0.8079(6) 0.20100(13) Uani 0.032(2) 4 1 d
C48 C 0.39512(12) 1.1142(5) 0.37804(11) Uani 0.0238(16) 4 1 d
C49 C 0.36805(12) 0.5323(5) 0.20315(12) Uani 0.0255(17) 4 1 d
C50 C 0.39610(15) 0.4716(6) 0.24748(15) Uani 0.045(2) 4 1 d
C51 C 0.32846(14) 0.4407(6) 0.18356(15) Uani 0.040(2) 4 1 d
C52 C 0.32578(12) 0.8207(5) 0.15012(11) Uani 0.0246(16) 4 1 d
C53 C 0.31689(13) 1.0058(5) 0.15007(13) Uani 0.0295(18) 4 1 d
C54 C 0.33832(16) 0.7773(6) 0.11566(13) Uani 0.042(2) 4 1 d
C55 C 0.32826(11) 0.7994(5) 0.34057(11) Uani 0.0194(15) 4 1 d
C56 C 0.35414(12) 0.6467(5) 0.34540(12) Uani 0.0272(17) 4 1 d
C57 C 0.28410(11) 0.7495(5) 0.32429(13) Uani 0.0294(18) 4 1 d
C58 C 0.29794(11) 1.1159(5) 0.29277(11) Uani 0.0212(15) 4 1 d
C59 C 0.30498(13) 1.2438(5) 0.26547(12) Uani 0.0308(18) 4 1 d
C60 C 0.29455(13) 1.1943(6) 0.33055(13) Uani 0.0339(19) 4 1 d
P7 P 0.34535(3) 0.42053(13) -0.00682(3) Uani 0.0158(4) 4 1 d
P8 P 0.46084(3) 0.64783(13) 0.06712(3) Uani 0.0174(4) 4 1 d
N7 N 0.34285(9) 0.3109(4) 0.03335(9) Uani 0.0199(13) 4 1 d
N8 N 0.46940(9) 0.5798(4) 0.11616(9) Uani 0.0213(13) 4 1 d
C61 C 0.40571(11) 0.4476(4) 0.07474(11) Uani 0.0163(14) 4 1 d
C62 C 0.37634(11) 0.3383(4) 0.07368(10) Uani 0.0150(14) 4 1 d
C63 C 0.37863(11) 0.2588(5) 0.11048(11) Uani 0.0191(15) 4 1 d
C64 C 0.41191(11) 0.2870(5) 0.14952(11) Uani 0.0203(16) 4 1 d
C65 C 0.44231(11) 0.3922(5) 0.15255(11) Uani 0.0196(15) 4 1 d
C66 C 0.43942(11) 0.4713(5) 0.11520(11) Uani 0.0172(14) 4 1 d
C67 C 0.30852(11) 0.2180(5) 0.03047(11) Uani 0.0239(16) 4 1 d
C68 C 0.50415(12) 0.6189(5) 0.15677(12) Uani 0.0290(17) 4 1 d
C69 C 0.29915(11) 0.5457(5) -0.03049(11) Uani 0.0211(15) 4 1 d
C70 C 0.30092(13) 0.6708(5) 0.00296(12) Uani 0.0309(18) 4 1 d
C71 C 0.29274(12) 0.6308(5) -0.07190(12) Uani 0.0287(17) 4 1 d
C72 C 0.34161(10) 0.2715(5) -0.04866(11) Uani 0.0195(15) 4 1 d
C73 C 0.38015(13) 0.1671(5) -0.03089(13) Uani 0.0328(18) 4 1 d
C74 C 0.30474(13) 0.1602(5) -0.06607(13) Uani 0.035(2) 4 1 d
C75 C 0.46885(12) 0.8725(5) 0.07340(13) Uani 0.0285(17) 4 1 d
C76 C 0.43610(13) 0.9538(5) 0.08164(13) Uani 0.0337(19) 4 1 d
C77 C 0.47070(13) 0.9469(5) 0.03370(14) Uani 0.034(2) 4 1 d
C78 C 0.50074(11) 0.5661(5) 0.05530(12) Uani 0.0217(16) 4 1 d
C79 C 0.49741(12) 0.3782(5) 0.05227(12) Uani 0.0253(17) 4 1 d
C80 C 0.54342(11) 0.6192(5) 0.08575(13) Uani 0.0275(17) 4 1 d
H1c3 H 0.973902 0.744329 0.212281 Uiso 0.0249 4 1 d
H1c4 H 0.99706 0.605225 0.168637 Uiso 0.0274 4 1 d
H1c5 H 0.956747 0.587597 0.094309 Uiso 0.0224 4 1 d
H1c7 H 0.920689 1.032883 0.241502 Uiso 0.0358 4 1 d
H2c7 H 0.93427 0.846131 0.250161 Uiso 0.0358 4 1 d
H3c7 H 0.957522 0.971806 0.235206 Uiso 0.0358 4 1 d
H1c8 H 0.880298 0.66146 -0.008232 Uiso 0.0268 4 1 d
H2c8 H 0.924717 0.671022 0.027795 Uiso 0.0268 4 1 d
H3c8 H 0.898109 0.516075 0.025012 Uiso 0.0268 4 1 d
H1c9 H 0.879827 1.233537 0.200597 Uiso 0.0311 4 1 d
H1c10 H 0.921041 1.215868 0.165968 Uiso 0.0463 4 1 d
H2c10 H 0.884489 1.270991 0.123108 Uiso 0.0463 4 1 d
H3c10 H 0.902904 1.394912 0.161864 Uiso 0.0463 4 1 d
H1c11 H 0.812194 1.273187 0.164884 Uiso 0.0378 4 1 d
H2c11 H 0.832489 1.425185 0.154248 Uiso 0.0378 4 1 d
H3c11 H 0.813423 1.281506 0.120725 Uiso 0.0378 4 1 d
H1c12 H 0.80049 0.989797 0.16374 Uiso 0.0239 4 1 d
H1c13 H 0.80507 0.721954 0.138247 Uiso 0.0295 4 1 d
H2c13 H 0.841297 0.679076 0.182576 Uiso 0.0295 4 1 d
H3c13 H 0.798199 0.700886 0.178992 Uiso 0.0295 4 1 d
H1c14 H 0.848531 1.073822 0.231898 Uiso 0.0412 4 1 d
H2c14 H 0.814192 0.958422 0.23069 Uiso 0.0412 4 1 d
H3c14 H 0.856815 0.884102 0.243022 Uiso 0.0412 4 1 d
H1c15 H 0.833722 0.875082 -0.030594 Uiso 0.0224 4 1 d
H1c16 H 0.879697 1.057415 0.024681 Uiso 0.0342 4 1 d
H2c16 H 0.852689 1.14742 -0.018685 Uiso 0.0342 4 1 d
H3c16 H 0.841971 1.15879 0.01969 Uiso 0.0342 4 1 d
H1c17 H 0.767322 0.878499 -0.046038 Uiso 0.0247 4 1 d
H2c17 H 0.774236 1.037173 -0.01742 Uiso 0.0247 4 1 d
H3c17 H 0.7789 1.048204 -0.059683 Uiso 0.0247 4 1 d
H1c18 H 0.776165 0.6758 0.006702 Uiso 0.0214 4 1 d
H1c19 H 0.807947 0.548789 0.074195 Uiso 0.0328 4 1 d
H2c19 H 0.796842 0.401706 0.041317 Uiso 0.0328 4 1 d
H3c19 H 0.840786 0.471233 0.063366 Uiso 0.0328 4 1 d
H1c20 H 0.790416 0.619909 -0.04806 Uiso 0.0304 4 1 d
H2c20 H 0.821462 0.48363 -0.0206 Uiso 0.0304 4 1 d
H3c20 H 0.775678 0.45849 -0.034227 Uiso 0.0304 4 1 d
H1c23 H 0.145127 0.55664 0.249755 Uiso 0.0222 4 1 d
H1c24 H 0.087761 0.518404 0.25958 Uiso 0.0238 4 1 d
H1c25 H 0.035382 0.351013 0.213199 Uiso 0.0222 4 1 d
H1c27 H 0.215904 0.50994 0.210768 Uiso 0.0325 4 1 d
H2c27 H 0.188721 0.63615 0.219968 Uiso 0.0325 4 1 d
H3c27 H 0.202724 0.470729 0.246463 Uiso 0.0325 4 1 d
H1c28 H -0.020788 0.066372 0.132097 Uiso 0.0273 4 1 d
H2c28 H 0.004595 0.110626 0.180689 Uiso 0.0273 4 1 d
H3c28 H -0.020926 0.24875 0.148055 Uiso 0.0273 4 1 d
H1c29 H 0.223331 0.253982 0.181209 Uiso 0.026 4 1 d
H1c30 H 0.191761 0.119308 0.217728 Uiso 0.0417 4 1 d
H2c30 H 0.169691 -0.000201 0.178539 Uiso 0.0417 4 1 d
H3c30 H 0.216317 -0.012526 0.206231 Uiso 0.0417 4 1 d
H1c31 H 0.214831 0.184533 0.116273 Uiso 0.0363 4 1 d
H2c31 H 0.227602 0.021378 0.143854 Uiso 0.0363 4 1 d
H3c31 H 0.182542 0.049887 0.11103 Uiso 0.0363 4 1 d
H1c32 H 0.163863 0.404586 0.085722 Uiso 0.0271 4 1 d
H1c33 H 0.101717 0.52319 0.07699 Uiso 0.039 4 1 d
H2c33 H 0.126322 0.663173 0.109534 Uiso 0.039 4 1 d
H3c33 H 0.126767 0.650962 0.06503 Uiso 0.039 4 1 d
H1c34 H 0.223092 0.496837 0.144087 Uiso 0.0433 4 1 d
H2c34 H 0.206764 0.605649 0.102398 Uiso 0.0433 4 1 d
H3c34 H 0.199913 0.662626 0.141448 Uiso 0.0433 4 1 d
H1c35 H 0.010166 -0.1403 0.111657 Uiso 0.0262 4 1 d
H1c36 H 0.0703 -0.112428 0.175868 Uiso 0.0334 4 1 d
H2c36 H 0.064994 -0.292747 0.156855 Uiso 0.0334 4 1 d
H3c36 H 0.094133 -0.166943 0.150831 Uiso 0.0334 4 1 d
H1c37 H 0.007847 -0.189406 0.047493 Uiso 0.0336 4 1 d
H2c37 H 0.054467 -0.171436 0.06575 Uiso 0.0336 4 1 d
H3c37 H 0.036314 -0.327334 0.0777 Uiso 0.0336 4 1 d
H1c38 H 0.00568 0.101234 0.033284 Uiso 0.0213 4 1 d
H1c39 H 0.025172 0.374551 0.042016 Uiso 0.0295 4 1 d
H2c39 H -0.021752 0.384602 0.021379 Uiso 0.0295 4 1 d
H3c39 H 0.003904 0.409998 0.070872 Uiso 0.0295 4 1 d
H1c40 H -0.042811 -0.001315 0.05063 Uiso 0.0309 4 1 d
H2c40 H -0.051616 0.180984 0.060087 Uiso 0.0309 4 1 d
H3c40 H -0.060015 0.13012 0.013514 Uiso 0.0309 4 1 d
H1c43 H 0.47319 1.012255 0.261693 Uiso 0.0281 4 1 d
H1c44 H 0.495563 1.147104 0.32816 Uiso 0.0299 4 1 d
H1c45 H 0.454742 1.165076 0.362197 Uiso 0.0259 4 1 d
H1c47 H 0.418784 0.73806 0.176278 Uiso 0.0388 4 1 d
H2c47 H 0.440748 0.908782 0.192859 Uiso 0.0388 4 1 d
H3c47 H 0.455141 0.750326 0.222127 Uiso 0.0388 4 1 d
H1c48 H 0.374279 1.10538 0.386796 Uiso 0.0285 4 1 d
H2c48 H 0.418812 1.058956 0.39859 Uiso 0.0285 4 1 d
H3c48 H 0.400996 1.229553 0.376286 Uiso 0.0285 4 1 d
H1c49 H 0.380611 0.510053 0.185063 Uiso 0.0306 4 1 d
H1c50 H 0.420888 0.532209 0.258039 Uiso 0.0546 4 1 d
H2c50 H 0.384025 0.489001 0.266237 Uiso 0.0546 4 1 d
H3c50 H 0.401251 0.354998 0.246394 Uiso 0.0546 4 1 d
H1c51 H 0.313673 0.471084 0.153931 Uiso 0.0477 4 1 d
H2c51 H 0.333296 0.322785 0.185783 Uiso 0.0477 4 1 d
H3c51 H 0.313248 0.46993 0.198531 Uiso 0.0477 4 1 d
H1c52 H 0.302024 0.754627 0.141931 Uiso 0.0296 4 1 d
H1c53 H 0.299018 1.02263 0.162596 Uiso 0.0354 4 1 d
H2c53 H 0.341467 1.065027 0.166433 Uiso 0.0354 4 1 d
H3c53 H 0.304593 1.046461 0.121133 Uiso 0.0354 4 1 d
H1c54 H 0.34493 0.661026 0.117467 Uiso 0.0503 4 1 d
H2c54 H 0.316638 0.800932 0.087961 Uiso 0.0503 4 1 d
H3c54 H 0.361331 0.842413 0.119764 Uiso 0.0503 4 1 d
H1c55 H 0.335899 0.851472 0.367857 Uiso 0.0233 4 1 d
H1c56 H 0.380552 0.681529 0.350671 Uiso 0.0326 4 1 d
H2c56 H 0.355851 0.580438 0.369005 Uiso 0.0326 4 1 d
H3c56 H 0.342339 0.581913 0.31956 Uiso 0.0326 4 1 d
H1c57 H 0.268308 0.84726 0.32153 Uiso 0.0353 4 1 d
H2c57 H 0.274698 0.696208 0.296875 Uiso 0.0353 4 1 d
H3c57 H 0.281696 0.674 0.344271 Uiso 0.0353 4 1 d
H1c58 H 0.272242 1.063329 0.277519 Uiso 0.0254 4 1 d
H1c59 H 0.299863 1.195025 0.238426 Uiso 0.037 4 1 d
H2c59 H 0.287284 1.33665 0.260781 Uiso 0.037 4 1 d
H3c59 H 0.332304 1.281378 0.279788 Uiso 0.037 4 1 d
H1c60 H 0.291574 1.108346 0.347974 Uiso 0.0407 4 1 d
H2c60 H 0.31834 1.257679 0.34735 Uiso 0.0407 4 1 d
H3c60 H 0.271599 1.266531 0.320203 Uiso 0.0407 4 1 d
H1c63 H 0.357531 0.186005 0.108656 Uiso 0.0229 4 1 d
H1c64 H 0.413816 0.232504 0.174796 Uiso 0.0243 4 1 d
H1c65 H 0.465128 0.411413 0.179724 Uiso 0.0235 4 1 d
H1c67 H 0.28676 0.229346 0.002173 Uiso 0.0287 4 1 d
H2c67 H 0.315555 0.102489 0.036284 Uiso 0.0287 4 1 d
H3c67 H 0.300465 0.260505 0.051057 Uiso 0.0287 4 1 d
H1c68 H 0.518263 0.712135 0.15289 Uiso 0.0348 4 1 d
H2c68 H 0.495322 0.646109 0.177872 Uiso 0.0348 4 1 d
H3c68 H 0.521693 0.524153 0.166246 Uiso 0.0348 4 1 d
H1c69 H 0.276436 0.473426 -0.038323 Uiso 0.0253 4 1 d
H1c70 H 0.300363 0.612671 0.026668 Uiso 0.0371 4 1 d
H2c70 H 0.325235 0.734381 0.012865 Uiso 0.0371 4 1 d
H3c70 H 0.278263 0.744371 -0.00953 Uiso 0.0371 4 1 d
H1c71 H 0.288624 0.548087 -0.093314 Uiso 0.0345 4 1 d
H2c71 H 0.269623 0.701865 -0.081628 Uiso 0.0345 4 1 d
H3c71 H 0.315944 0.696302 -0.066928 Uiso 0.0345 4 1 d
H1c72 H 0.338521 0.336342 -0.073025 Uiso 0.0234 4 1 d
H1c73 H 0.402645 0.238163 -0.025345 Uiso 0.0394 4 1 d
H2c73 H 0.383895 0.114224 -0.004736 Uiso 0.0394 4 1 d
H3c73 H 0.378039 0.083731 -0.051471 Uiso 0.0394 4 1 d
H1c74 H 0.281442 0.225857 -0.071545 Uiso 0.042 4 1 d
H2c74 H 0.301529 0.109115 -0.092242 Uiso 0.042 4 1 d
H3c74 H 0.30796 0.075348 -0.045429 Uiso 0.042 4 1 d
H1c75 H 0.494122 0.894571 0.097757 Uiso 0.0342 4 1 d
H1c76 H 0.436979 0.909764 0.107558 Uiso 0.0404 4 1 d
H2c76 H 0.440342 1.072065 0.084468 Uiso 0.0404 4 1 d
H3c76 H 0.410362 0.930822 0.058075 Uiso 0.0404 4 1 d
H1c77 H 0.490868 0.889981 0.02885 Uiso 0.041 4 1 d
H2c77 H 0.44511 0.933995 0.009104 Uiso 0.041 4 1 d
H3c77 H 0.477274 1.063176 0.038439 Uiso 0.041 4 1 d
H1c78 H 0.49624 0.61547 0.028505 Uiso 0.026 4 1 d
H1c79 H 0.471276 0.347471 0.030512 Uiso 0.0304 4 1 d
H2c79 H 0.51749 0.334454 0.045052 Uiso 0.0304 4 1 d
H3c79 H 0.501346 0.33336 0.07934 Uiso 0.0304 4 1 d
H1c80 H 0.544437 0.738103 0.088957 Uiso 0.033 4 1 d
H2c80 H 0.551431 0.56769 0.113183 Uiso 0.033 4 1 d
H3c80 H 0.561255 0.585137 0.074292 Uiso 0.033 4 1 d

loop_
_atom_site_aniso_label
_atom_site_aniso_type_symbol
_atom_site_aniso_U_11
_atom_site_aniso_U_22
_atom_site_aniso_U_33
_atom_site_aniso_U_12
_atom_site_aniso_U_13
_atom_site_aniso_U_23
Ni1 Ni 0.0140(2) 0.0153(3) 0.0091(2) 0.00193(19) 0.00512(18) -0.00084(18)
Ni2 Ni 0.0153(2) 0.0166(3) 0.0108(2) -0.00315(19) 0.00742(18) -0.00363(18)
Ni3 Ni 0.0155(2) 0.0179(3) 0.0126(2) -0.00227(19) 0.00783(19) -0.00324(19)
Ni4 Ni 0.0170(2) 0.0178(3) 0.0130(2) -0.00031(20) 0.00816(19) 0.00147(19)
Cl1 Cl 0.0173(5) 0.0255(6) 0.0185(4) 0.0064(4) 0.0073(4) -0.0004(4)
Cl2 Cl 0.0271(5) 0.0298(6) 0.0165(4) -0.0091(4) 0.0149(4) -0.0113(4)
Cl3 Cl 0.0189(5) 0.0296(6) 0.0216(5) -0.0074(4) 0.0083(4) -0.0071(4)
Cl4 Cl 0.0280(5) 0.0282(6) 0.0183(4) -0.0021(4) 0.0132(4) 0.0060(4)
P1 P 0.0199(5) 0.0155(5) 0.0115(4) 0.0004(4) 0.0072(4) -0.0015(4)
P2 P 0.0141(5) 0.0161(5) 0.0104(4) 0.0014(4) 0.0063(4) 0.0006(4)
N1 N 0.0168(16) 0.0266(19) 0.0101(14) 0.0018(14) 0.0030(12) -0.0016(13)
N2 N 0.0196(16) 0.0263(19) 0.0104(14) 0.0033(14) 0.0097(13) -0.0027(13)
C1 C 0.0133(17) 0.014(2) 0.0133(17) 0.0002(14) 0.0052(14) 0.0037(14)
C2 C 0.0175(19) 0.017(2) 0.0140(17) -0.0027(15) 0.0081(15) -0.0008(15)
C3 C 0.018(2) 0.019(2) 0.0193(19) 0.0012(16) 0.0030(16) 0.0023(16)
C4 C 0.018(2) 0.023(2) 0.022(2) 0.0078(17) 0.0050(16) 0.0026(17)
C5 C 0.0179(19) 0.020(2) 0.0179(18) 0.0023(16) 0.0083(15) 0.0013(16)
C6 C 0.0135(18) 0.015(2) 0.0120(16) -0.0023(15) 0.0067(14) 0.0013(14)
C7 C 0.031(2) 0.037(3) 0.0113(18) 0.004(2) 0.0012(17) -0.0002(17)
C8 C 0.024(2) 0.028(2) 0.0204(19) 0.0085(18) 0.0150(17) 0.0002(17)
C9 C 0.039(2) 0.022(2) 0.0163(19) -0.0060(19) 0.0116(18) -0.0030(16)
C10 C 0.046(3) 0.032(3) 0.037(3) -0.014(2) 0.018(2) -0.007(2)
C11 C 0.052(3) 0.012(2) 0.030(2) 0.007(2) 0.018(2) -0.0004(17)
C12 C 0.026(2) 0.017(2) 0.0204(19) 0.0074(17) 0.0141(17) 0.0039(16)
C13 C 0.032(2) 0.029(2) 0.0172(19) -0.0025(19) 0.0148(17) -0.0024(17)
C14 C 0.057(3) 0.032(3) 0.027(2) -0.004(2) 0.031(2) -0.0012(19)
C15 C 0.021(2) 0.024(2) 0.0126(17) 0.0028(16) 0.0088(15) 0.0022(15)
C16 C 0.030(2) 0.028(3) 0.031(2) -0.0014(19) 0.0169(19) 0.0094(19)
C17 C 0.023(2) 0.024(2) 0.0154(18) 0.0055(17) 0.0092(16) 0.0064(16)
C18 C 0.021(2) 0.018(2) 0.0159(18) -0.0016(16) 0.0095(16) -0.0027(15)
C19 C 0.036(2) 0.023(2) 0.022(2) -0.0087(19) 0.0125(19) -0.0018(17)
C20 C 0.033(2) 0.021(2) 0.021(2) -0.0073(18) 0.0110(18) -0.0073(17)
P3 P 0.0157(5) 0.0207(6) 0.0120(4) -0.0037(4) 0.0077(4) -0.0033(4)
P4 P 0.0169(5) 0.0160(5) 0.0138(4) -0.0029(4) 0.0087(4) -0.0013(4)
N3 N 0.0175(16) 0.028(2) 0.0144(15) -0.0110(14) 0.0073(13) -0.0098(13)
N4 N 0.0163(16) 0.0231(19) 0.0157(15) -0.0059(13) 0.0095(13) -0.0061(13)
C21 C 0.0154(18) 0.014(2) 0.0123(16) -0.0002(15) 0.0066(14) -0.0010(14)
C22 C 0.0189(19) 0.018(2) 0.0113(17) 0.0009(16) 0.0066(15) 0.0011(14)
C23 C 0.028(2) 0.017(2) 0.0122(17) 0.0022(17) 0.0106(16) -0.0024(15)
C24 C 0.029(2) 0.016(2) 0.0156(18) 0.0037(17) 0.0102(16) 0.0021(15)
C25 C 0.021(2) 0.023(2) 0.0173(18) 0.0067(16) 0.0134(16) 0.0043(16)
C26 C 0.0176(19) 0.0110(19) 0.0126(17) -0.0009(15) 0.0049(14) 0.0007(14)
C27 C 0.025(2) 0.039(3) 0.0175(19) -0.014(2) 0.0099(17) -0.0110(18)
C28 C 0.018(2) 0.035(3) 0.0201(19) -0.0027(18) 0.0131(16) 0.0019(17)
C29 C 0.0157(19) 0.033(3) 0.0167(18) -0.0023(17) 0.0080(16) 0.0006(17)
C30 C 0.035(3) 0.046(3) 0.029(2) 0.019(2) 0.019(2) 0.017(2)
C31 C 0.024(2) 0.046(3) 0.022(2) 0.009(2) 0.0118(18) 0.0030(19)
C32 C 0.029(2) 0.030(2) 0.0149(18) -0.0032(18) 0.0148(17) -0.0026(17)
C33 C 0.036(2) 0.034(3) 0.030(2) 0.000(2) 0.017(2) 0.007(2)
C34 C 0.052(3) 0.033(3) 0.026(2) -0.020(2) 0.020(2) -0.0058(19)
C35 C 0.021(2) 0.020(2) 0.026(2) -0.0069(17) 0.0130(17) 0.0005(17)
C36 C 0.036(2) 0.018(2) 0.032(2) 0.0058(19) 0.0168(19) 0.0069(18)
C37 C 0.034(2) 0.020(2) 0.033(2) -0.0048(19) 0.0170(19) -0.0022(18)
C38 C 0.0159(18) 0.020(2) 0.0155(18) 0.0000(16) 0.0056(15) -0.0012(15)
C39 C 0.022(2) 0.025(2) 0.028(2) -0.0023(17) 0.0115(18) 0.0012(18)
C40 C 0.022(2) 0.035(3) 0.0181(19) -0.0058(18) 0.0067(16) -0.0056(18)
P5 P 0.0250(5) 0.0177(6) 0.0155(5) -0.0005(4) 0.0124(4) -0.0027(4)
P6 P 0.0172(5) 0.0183(6) 0.0140(4) -0.0015(4) 0.0090(4) -0.0017(4)
N5 N 0.0257(18) 0.029(2) 0.0238(17) 0.0029(15) 0.0199(15) -0.0013(15)
N6 N 0.0196(16) 0.0267(19) 0.0117(15) -0.0055(14) 0.0063(13) -0.0051(13)
C41 C 0.0113(17) 0.015(2) 0.0194(18) -0.0005(14) 0.0074(15) 0.0040(15)
C42 C 0.0184(19) 0.018(2) 0.0203(19) 0.0032(16) 0.0088(16) 0.0017(16)
C43 C 0.020(2) 0.023(2) 0.033(2) 0.0009(17) 0.0171(18) 0.0045(18)
C44 C 0.023(2) 0.021(2) 0.030(2) -0.0018(17) 0.0114(18) 0.0016(18)
C45 C 0.0140(19) 0.025(2) 0.0183(19) -0.0078(16) 0.0009(15) -0.0016(16)
C46 C 0.022(2) 0.018(2) 0.0164(18) 0.0002(16) 0.0100(16) 0.0036(15)
C47 C 0.039(3) 0.033(3) 0.043(3) -0.001(2) 0.035(2) -0.007(2)
C48 C 0.031(2) 0.030(3) 0.0133(18) -0.0086(19) 0.0126(17) -0.0099(16)
C49 C 0.038(2) 0.025(2) 0.024(2) 0.0094(19) 0.0229(19) 0.0022(17)
C50 C 0.061(3) 0.037(3) 0.047(3) 0.017(3) 0.032(3) 0.007(2)
C51 C 0.053(3) 0.024(3) 0.049(3) -0.001(2) 0.028(2) -0.001(2)
C52 C 0.032(2) 0.024(2) 0.0180(19) -0.0031(18) 0.0117(17) -0.0047(17)
C53 C 0.035(3) 0.031(3) 0.026(2) -0.003(2) 0.0169(19) 0.0015(19)
C54 C 0.074(4) 0.034(3) 0.021(2) 0.004(3) 0.025(2) -0.003(2)
C55 C 0.020(2) 0.024(2) 0.0148(18) -0.0013(16) 0.0085(16) 0.0014(16)
C56 C 0.032(2) 0.025(2) 0.024(2) 0.0008(19) 0.0114(19) 0.0004(18)
C57 C 0.025(2) 0.041(3) 0.029(2) -0.006(2) 0.0179(18) 0.005(2)
C58 C 0.025(2) 0.023(2) 0.0181(19) 0.0044(17) 0.0116(17) 0.0009(16)
C59 C 0.039(3) 0.030(3) 0.024(2) 0.007(2) 0.015(2) 0.0039(19)
C60 C 0.036(3) 0.037(3) 0.030(2) 0.008(2) 0.016(2) -0.001(2)
P7 P 0.0170(5) 0.0201(6) 0.0125(4) -0.0001(4) 0.0085(4) 0.0014(4)
P8 P 0.0179(5) 0.0186(6) 0.0161(5) -0.0004(4) 0.0080(4) 0.0000(4)
N7 N 0.0195(16) 0.0246(19) 0.0189(16) -0.0047(14) 0.0117(13) 0.0000(14)
N8 N 0.0203(17) 0.029(2) 0.0123(15) -0.0021(14) 0.0052(13) -0.0025(13)
C61 C 0.0195(19) 0.013(2) 0.0170(18) 0.0043(15) 0.0091(15) 0.0005(15)
C62 C 0.0210(19) 0.015(2) 0.0113(16) 0.0053(15) 0.0091(15) -0.0001(14)
C63 C 0.022(2) 0.018(2) 0.0216(19) 0.0002(16) 0.0134(16) -0.0011(16)
C64 C 0.035(2) 0.022(2) 0.0118(17) 0.0093(18) 0.0174(17) 0.0053(16)
C65 C 0.025(2) 0.020(2) 0.0120(17) 0.0075(17) 0.0070(16) -0.0001(15)
C66 C 0.023(2) 0.017(2) 0.0152(17) 0.0024(16) 0.0120(16) -0.0031(15)
C67 C 0.022(2) 0.034(3) 0.0190(19) -0.0091(18) 0.0127(16) 0.0002(18)
C68 C 0.026(2) 0.038(3) 0.0189(19) -0.0114(19) 0.0062(17) -0.0079(18)
C69 C 0.0170(19) 0.029(2) 0.0178(19) -0.0012(17) 0.0083(16) -0.0038(16)
C70 C 0.032(2) 0.037(3) 0.024(2) 0.016(2) 0.0134(19) -0.0036(19)
C71 C 0.027(2) 0.031(3) 0.026(2) 0.0120(19) 0.0098(18) 0.0105(18)
C72 C 0.0180(19) 0.027(2) 0.0140(18) -0.0015(17) 0.0074(15) -0.0005(16)
C73 C 0.039(3) 0.033(3) 0.027(2) 0.011(2) 0.015(2) -0.0072(19)
C74 C 0.050(3) 0.034(3) 0.032(2) -0.016(2) 0.029(2) -0.017(2)
C75 C 0.030(2) 0.022(2) 0.030(2) 0.0004(18) 0.0111(19) -0.0074(18)
C76 C 0.046(3) 0.024(3) 0.031(2) 0.009(2) 0.017(2) -0.0027(19)
C77 C 0.039(3) 0.014(2) 0.053(3) -0.0041(19) 0.023(2) 0.004(2)
C78 C 0.024(2) 0.020(2) 0.025(2) -0.0016(17) 0.0143(17) 0.0034(17)
C79 C 0.029(2) 0.020(2) 0.028(2) 0.0036(18) 0.0147(18) -0.0009(17)
C80 C 0.020(2) 0.028(3) 0.031(2) -0.0010(18) 0.0086(18) -0.0073(19)

loop_
_atom_type_symbol
_atom_type_scat_dispersion_real
_atom_type_scat_dispersion_imag
_atom_type_scat_source
C 0.0033 0.0016 'International Tables Vol C tables 4.2.6.8 and 6.1.1.1'
H 0.0000 0.0000 'International Tables Vol C tables 4.2.6.8 and 6.1.1.1'
Cl 0.1484 0.1585 'International Tables Vol C tables 4.2.6.8 and 6.1.1.1'
N 0.0061 0.0033 'International Tables Vol C tables 4.2.6.8 and 6.1.1.1'
Ni 0.3393 1.1124 'International Tables Vol C tables 4.2.6.8 and 6.1.1.1'
P 0.1023 0.0942 'International Tables Vol C tables 4.2.6.8 and 6.1.1.1'

loop_
_geom_angle_atom_site_label_1
_geom_angle_atom_site_label_2
_geom_angle_atom_site_label_3
_geom_angle
Cl1 Ni1 P1 95.92(4)
Cl1 Ni1 P2 95.23(4)
Cl1 Ni1 C1 175.66(12)
P1 Ni1 P2 168.75(4)
P1 Ni1 C1 84.49(11)
P2 Ni1 C1 84.28(12)
Cl2 Ni2 P3 95.62(5)
Cl2 Ni2 P4 95.65(4)
Cl2 Ni2 C21 175.72(11)
P3 Ni2 P4 168.70(5)
P3 Ni2 C21 84.55(11)
P4 Ni2 C21 84.27(12)
Cl3 Ni3 P5 96.06(4)
Cl3 Ni3 P6 95.14(4)
Cl3 Ni3 C41 175.83(11)
P5 Ni3 P6 168.72(4)
P5 Ni3 C41 84.02(13)
P6 Ni3 C41 84.90(13)
Cl4 Ni4 P7 94.63(4)
Cl4 Ni4 P8 96.69(4)
Cl4 Ni4 C61 174.43(13)
P7 Ni4 P8 168.46(5)
P7 Ni4 C61 84.48(11)
P8 Ni4 C61 84.04(11)
Ni1 P1 N1 104.19(12)
Ni1 P1 C9 119.62(14)
Ni1 P1 C12 113.20(11)
N1 P1 C9 105.24(16)
N1 P1 C12 108.50(17)
C9 P1 C12 105.4(2)
Ni1 P2 N2 103.76(11)
Ni1 P2 C15 118.17(13)
Ni1 P2 C18 113.51(15)
N2 P2 C15 106.16(18)
N2 P2 C18 108.06(17)
C15 P2 C18 106.54(15)
P1 N1 C2 112.8(2)
P1 N1 C7 125.2(3)
C2 N1 C7 119.9(3)
P2 N2 C6 113.0(3)
P2 N2 C8 126.8(2)
C6 N2 C8 120.0(3)
Ni1 C1 C2 121.0(3)
Ni1 C1 C6 121.2(2)
C2 C1 C6 117.8(3)
N1 C2 C1 117.1(3)
N1 C2 C3 121.3(3)
C1 C2 C3 121.5(4)
C2 C3 C4 119.2(3)
C2 C3 H1c3 120.41
C4 C3 H1c3 120.41
C3 C4 C5 120.9(3)
C3 C4 H1c4 119.54
C5 C4 H1c4 119.54
C4 C5 C6 119.0(4)
C4 C5 H1c5 120.5
C6 C5 H1c5 120.5
N2 C6 C1 117.1(3)
N2 C6 C5 121.3(4)
C1 C6 C5 121.6(3)
N1 C7 H1c7 109.47
N1 C7 H2c7 109.47
N1 C7 H3c7 109.47
H1c7 C7 H2c7 109.47
H1c7 C7 H3c7 109.47
H2c7 C7 H3c7 109.47
N2 C8 H1c8 109.47
N2 C8 H2c8 109.47
N2 C8 H3c8 109.47
H1c8 C8 H2c8 109.47
H1c8 C8 H3c8 109.47
H2c8 C8 H3c8 109.47
P1 C9 C10 108.4(3)
P1 C9 C11 110.1(3)
P1 C9 H1c9 110.85
C10 C9 C11 112.5(3)
C10 C9 H1c9 108.33
C11 C9 H1c9 106.63
C9 C10 H1c10 109.47
C9 C10 H2c10 109.47
C9 C10 H3c10 109.47
H1c10 C10 H2c10 109.47
H1c10 C10 H3c10 109.47
H2c10 C10 H3c10 109.47
C9 C11 H1c11 109.47
C9 C11 H2c11 109.47
C9 C11 H3c11 109.47
H1c11 C11 H2c11 109.47
H1c11 C11 H3c11 109.47
H2c11 C11 H3c11 109.47
P1 C12 C13 107.6(3)
P1 C12 C14 115.5(3)
P1 C12 H1c12 107.44
C13 C12 C14 111.8(3)
C13 C12 H1c12 111.47
C14 C12 H1c12 102.83
C12 C13 H1c13 109.47
C12 C13 H2c13 109.47
C12 C13 H3c13 109.47
H1c13 C13 H2c13 109.47
H1c13 C13 H3c13 109.47
H2c13 C13 H3c13 109.47
C12 C14 H1c14 109.47
C12 C14 H2c14 109.47
C12 C14 H3c14 109.47
H1c14 C14 H2c14 109.47
H1c14 C14 H3c14 109.47
H2c14 C14 H3c14 109.47
P2 C15 C16 108.5(2)
P2 C15 C17 113.6(3)
P2 C15 H1c15 107.9
C16 C15 C17 111.1(3)
C16 C15 H1c15 110.51
C17 C15 H1c15 105.14
C15 C16 H1c16 109.47
C15 C16 H2c16 109.47
C15 C16 H3c16 109.47
H1c16 C16 H2c16 109.47
H1c16 C16 H3c16 109.47
H2c16 C16 H3c16 109.47
C15 C17 H1c17 109.47
C15 C17 H2c17 109.47
C15 C17 H3c17 109.47
H1c17 C17 H2c17 109.47
H1c17 C17 H3c17 109.47
H2c17 C17 H3c17 109.47
P2 C18 C19 107.8(2)
P2 C18 C20 117.0(3)
P2 C18 H1c18 105.93
C19 C18 C20 110.9(3)
C19 C18 H1c18 112.66
C20 C18 H1c18 102.45
C18 C19 H1c19 109.47
C18 C19 H2c19 109.47
C18 C19 H3c19 109.47
H1c19 C19 H2c19 109.47
H1c19 C19 H3c19 109.47
H2c19 C19 H3c19 109.47
C18 C20 H1c20 109.47
C18 C20 H2c20 109.47
C18 C20 H3c20 109.47
H1c20 C20 H2c20 109.47
H1c20 C20 H3c20 109.47
H2c20 C20 H3c20 109.47
Ni2 P3 N3 103.84(13)
Ni2 P3 C29 116.47(13)
Ni2 P3 C32 114.94(11)
N3 P3 C29 105.47(16)
N3 P3 C32 108.47(18)
C29 P3 C32 107.0(2)
Ni2 P4 N4 103.89(11)
Ni2 P4 C35 118.71(14)
Ni2 P4 C38 113.48(14)
N4 P4 C35 105.07(19)
N4 P4 C38 109.02(17)
C35 P4 C38 106.06(16)
P3 N3 C22 113.4(2)
P3 N3 C27 125.6(3)
C22 N3 C27 120.0(3)
P4 N4 C26 113.9(3)
P4 N4 C28 126.0(2)
C26 N4 C28 119.5(3)
Ni2 C21 C22 121.1(3)
Ni2 C21 C26 122.3(2)
C22 C21 C26 116.6(4)
N3 C22 C21 117.0(4)
N3 C22 C23 121.8(3)
C21 C22 C23 121.2(4)
C22 C23 C24 119.4(3)
C22 C23 H1c23 120.28
C24 C23 H1c23 120.28
C23 C24 C25 121.1(4)
C23 C24 H1c24 119.45
C25 C24 H1c24 119.45
C24 C25 C26 119.8(4)
C24 C25 H1c25 120.12
C26 C25 H1c25 120.12
N4 C26 C21 115.6(3)
N4 C26 C25 122.5(4)
C21 C26 C25 121.9(3)
N3 C27 H1c27 109.47
N3 C27 H2c27 109.47
N3 C27 H3c27 109.47
H1c27 C27 H2c27 109.47
H1c27 C27 H3c27 109.47
H2c27 C27 H3c27 109.47
N4 C28 H1c28 109.47
N4 C28 H2c28 109.47
N4 C28 H3c28 109.47
H1c28 C28 H2c28 109.47
H1c28 C28 H3c28 109.47
H2c28 C28 H3c28 109.47
P3 C29 C30 107.5(3)
P3 C29 C31 113.6(2)
P3 C29 H1c29 108.7
C30 C29 C31 111.4(4)
C30 C29 H1c29 111
C31 C29 H1c29 104.62
C29 C30 H1c30 109.47
C29 C30 H2c30 109.47
C29 C30 H3c30 109.47
H1c30 C30 H2c30 109.47
H1c30 C30 H3c30 109.47
H2c30 C30 H3c30 109.47
C29 C31 H1c31 109.47
C29 C31 H2c31 109.47
C29 C31 H3c31 109.47
H1c31 C31 H2c31 109.47
H1c31 C31 H3c31 109.47
H2c31 C31 H3c31 109.47
P3 C32 C33 109.2(3)
P3 C32 C34 116.1(2)
P3 C32 H1c32 105.93
C33 C32 C34 112.0(3)
C33 C32 H1c32 110.51
C34 C32 H1c32 102.7
C32 C33 H1c33 109.47
C32 C33 H2c33 109.47
C32 C33 H3c33 109.47
H1c33 C33 H2c33 109.47
H1c33 C33 H3c33 109.47
H2c33 C33 H3c33 109.47
C32 C34 H1c34 109.47
C32 C34 H2c34 109.47
C32 C34 H3c34 109.47
H1c34 C34 H2c34 109.47
H1c34 C34 H3c34 109.47
H2c34 C34 H3c34 109.47
P4 C35 C36 109.3(2)
P4 C35 C37 111.4(3)
P4 C35 H1c35 109.17
C36 C35 C37 112.1(3)
C36 C35 H1c35 108.47
C37 C35 H1c35 106.26
C35 C36 H1c36 109.47
C35 C36 H2c36 109.47
C35 C36 H3c36 109.47
H1c36 C36 H2c36 109.47
H1c36 C36 H3c36 109.47
H2c36 C36 H3c36 109.47
C35 C37 H1c37 109.47
C35 C37 H2c37 109.47
C35 C37 H3c37 109.47
H1c37 C37 H2c37 109.47
H1c37 C37 H3c37 109.47
H2c37 C37 H3c37 109.47
P4 C38 C39 109.7(2)
P4 C38 C40 116.3(3)
P4 C38 H1c38 104.82
C39 C38 C40 110.4(3)
C39 C38 H1c38 111.43
C40 C38 H1c38 104.01
C38 C39 H1c39 109.47
C38 C39 H2c39 109.47
C38 C39 H3c39 109.47
H1c39 C39 H2c39 109.47
H1c39 C39 H3c39 109.47
H2c39 C39 H3c39 109.47
C38 C40 H1c40 109.47
C38 C40 H2c40 109.47
C38 C40 H3c40 109.47
H1c40 C40 H2c40 109.47
H1c40 C40 H3c40 109.47
H2c40 C40 H3c40 109.47
Ni3 P5 N5 104.08(13)
Ni3 P5 C49 118.04(17)
Ni3 P5 C52 113.43(16)
N5 P5 C49 105.93(19)
N5 P5 C52 108.18(19)
C49 P5 C52 106.56(17)
Ni3 P6 N6 103.66(14)
Ni3 P6 C55 115.73(13)
Ni3 P6 C58 115.43(13)
N6 P6 C55 105.87(15)
N6 P6 C58 108.24(16)
C55 P6 C58 107.2(2)
P5 N5 C42 113.6(3)
P5 N5 C47 125.5(3)
C42 N5 C47 119.0(3)
P6 N6 C46 113.2(2)
P6 N6 C48 126.3(3)
C46 N6 C48 120.5(3)
Ni3 C41 C42 122.0(3)
Ni3 C41 C46 120.4(3)
C42 C41 C46 117.6(3)
N5 C42 C41 115.7(3)
N5 C42 C43 122.5(4)
C41 C42 C43 121.7(4)
C42 C43 C44 119.3(5)
C42 C43 H1c43 120.37
C44 C43 H1c43 120.38
C43 C44 C45 121.3(4)
C43 C44 H1c44 119.34
C45 C44 H1c44 119.34
C44 C45 C46 119.3(4)
C44 C45 H1c45 120.34
C46 C45 H1c45 120.34
N6 C46 C41 117.6(3)
N6 C46 C45 121.6(3)
C41 C46 C45 120.8(4)
N5 C47 H1c47 109.47
N5 C47 H2c47 109.47
N5 C47 H3c47 109.47
H1c47 C47 H2c47 109.47
H1c47 C47 H3c47 109.47
H2c47 C47 H3c47 109.47
N6 C48 H1c48 109.47
N6 C48 H2c48 109.47
N6 C48 H3c48 109.47
H1c48 C48 H2c48 109.47
H1c48 C48 H3c48 109.47
H2c48 C48 H3c48 109.47
P5 C49 C50 109.4(3)
P5 C49 C51 110.4(3)
P5 C49 H1c49 110.2
C50 C49 C51 113.1(4)
C50 C49 H1c49 107.36
C51 C49 H1c49 106.3
C49 C50 H1c50 109.47
C49 C50 H2c50 109.47
C49 C50 H3c50 109.47
H1c50 C50 H2c50 109.47
H1c50 C50 H3c50 109.47
H2c50 C50 H3c50 109.47
C49 C51 H1c51 109.47
C49 C51 H2c51 109.47
C49 C51 H3c51 109.47
H1c51 C51 H2c51 109.47
H1c51 C51 H3c51 109.47
H2c51 C51 H3c51 109.47
P5 C52 C53 108.7(2)
P5 C52 C54 116.8(3)
P5 C52 H1c52 105.63
C53 C52 C54 111.6(4)
C53 C52 H1c52 111.53
C54 C52 H1c52 102.25
C52 C53 H1c53 109.47
C52 C53 H2c53 109.47
C52 C53 H3c53 109.47
H1c53 C53 H2c53 109.47
H1c53 C53 H3c53 109.47
H2c53 C53 H3c53 109.47
C52 C54 H1c54 109.47
C52 C54 H2c54 109.47
C52 C54 H3c54 109.47
H1c54 C54 H2c54 109.47
H1c54 C54 H3c54 109.47
H2c54 C54 H3c54 109.47
P6 C55 C56 108.7(3)
P6 C55 C57 113.4(2)
P6 C55 H1c55 107.76
C56 C55 C57 110.7(3)
C56 C55 H1c55 110.62
C57 C55 H1c55 105.59
C55 C56 H1c56 109.47
C55 C56 H2c56 109.47
C55 C56 H3c56 109.47
H1c56 C56 H2c56 109.47
H1c56 C56 H3c56 109.47
H2c56 C56 H3c56 109.47
C55 C57 H1c57 109.47
C55 C57 H2c57 109.47
C55 C57 H3c57 109.47
H1c57 C57 H2c57 109.47
H1c57 C57 H3c57 109.47
H2c57 C57 H3c57 109.47
P6 C58 C59 107.8(3)
P6 C58 C60 116.2(2)
P6 C58 H1c58 106.93
C59 C58 C60 112.1(3)
C59 C58 H1c58 111.44
C60 C58 H1c58 102.12
C58 C59 H1c59 109.47
C58 C59 H2c59 109.47
C58 C59 H3c59 109.47
H1c59 C59 H2c59 109.47
H1c59 C59 H3c59 109.47
H2c59 C59 H3c59 109.47
C58 C60 H1c60 109.47
C58 C60 H2c60 109.47
C58 C60 H3c60 109.47
H1c60 C60 H2c60 109.47
H1c60 C60 H3c60 109.47
H2c60 C60 H3c60 109.47
Ni4 P7 N7 103.69(10)
Ni4 P7 C69 118.65(13)
Ni4 P7 C72 114.31(14)
N7 P7 C69 105.33(19)
N7 P7 C72 107.94(17)
C69 P7 C72 106.13(16)
Ni4 P8 N8 104.42(12)
Ni4 P8 C75 120.55(12)
Ni4 P8 C78 112.37(11)
N8 P8 C75 104.61(19)
N8 P8 C78 108.23(17)
C75 P8 C78 105.9(2)
P7 N7 C62 112.9(3)
P7 N7 C67 126.1(2)
C62 N7 C67 120.3(3)
P8 N8 C66 113.1(2)
P8 N8 C68 126.6(3)
C66 N8 C68 120.3(3)
Ni4 C61 C62 121.7(2)
Ni4 C61 C66 121.7(3)
C62 C61 C66 116.4(3)
N7 C62 C61 117.1(3)
N7 C62 C63 120.2(3)
C61 C62 C63 122.8(3)
C62 C63 C64 118.9(4)
C62 C63 H1c63 120.53
C64 C63 H1c63 120.53
C63 C64 C65 121.0(4)
C63 C64 H1c64 119.49
C65 C64 H1c64 119.49
C64 C65 C66 119.2(3)
C64 C65 H1c65 120.4
C66 C65 H1c65 120.4
N8 C66 C61 116.4(3)
N8 C66 C65 121.9(3)
C61 C66 C65 121.6(4)
N7 C67 H1c67 109.47
N7 C67 H2c67 109.47
N7 C67 H3c67 109.47
H1c67 C67 H2c67 109.47
H1c67 C67 H3c67 109.47
H2c67 C67 H3c67 109.47
N8 C68 H1c68 109.47
N8 C68 H2c68 109.47
N8 C68 H3c68 109.47
H1c68 C68 H2c68 109.47
H1c68 C68 H3c68 109.47
H2c68 C68 H3c68 109.47
P7 C69 C70 108.0(2)
P7 C69 C71 112.7(3)
P7 C69 H1c69 109.09
C70 C69 C71 111.7(3)
C70 C69 H1c69 110.12
C71 C69 H1c69 105.17
C69 C70 H1c70 109.47
C69 C70 H2c70 109.47
C69 C70 H3c70 109.47
H1c70 C70 H2c70 109.47
H1c70 C70 H3c70 109.47
H2c70 C70 H3c70 109.47
C69 C71 H1c71 109.47
C69 C71 H2c71 109.47
C69 C71 H3c71 109.47
H1c71 C71 H2c71 109.47
H1c71 C71 H3c71 109.47
H2c71 C71 H3c71 109.47
P7 C72 C73 108.2(2)
P7 C72 C74 115.4(3)
P7 C72 H1c72 106.78
C73 C72 C74 110.9(3)
C73 C72 H1c72 111.69
C74 C72 H1c72 103.86
C72 C73 H1c73 109.47
C72 C73 H2c73 109.47
C72 C73 H3c73 109.47
H1c73 C73 H2c73 109.47
H1c73 C73 H3c73 109.47
H2c73 C73 H3c73 109.47
C72 C74 H1c74 109.47
C72 C74 H2c74 109.47
C72 C74 H3c74 109.47
H1c74 C74 H2c74 109.47
H1c74 C74 H3c74 109.47
H2c74 C74 H3c74 109.47
P8 C75 C76 110.1(3)
P8 C75 C77 110.3(3)
P8 C75 H1c75 109.33
C76 C75 C77 111.8(3)
C76 C75 H1c75 107.73
C77 C75 H1c75 107.54
C75 C76 H1c76 109.47
C75 C76 H2c76 109.47
C75 C76 H3c76 109.47
H1c76 C76 H2c76 109.47
H1c76 C76 H3c76 109.47
H2c76 C76 H3c76 109.47
C75 C77 H1c77 109.47
C75 C77 H2c77 109.47
C75 C77 H3c77 109.47
H1c77 C77 H2c77 109.47
H1c77 C77 H3c77 109.47
H2c77 C77 H3c77 109.47
P8 C78 C79 108.8(3)
P8 C78 C80 116.2(3)
P8 C78 H1c78 105.7
C79 C78 C80 110.8(3)
C79 C78 H1c78 111.74
C80 C78 H1c78 103.49
C78 C79 H1c79 109.47
C78 C79 H2c79 109.47
C78 C79 H3c79 109.47
H1c79 C79 H2c79 109.47
H1c79 C79 H3c79 109.47
H2c79 C79 H3c79 109.47
C78 C80 H1c80 109.47
C78 C80 H2c80 109.47
C78 C80 H3c80 109.47
H1c80 C80 H2c80 109.47
H1c80 C80 H3c80 109.47
H2c80 C80 H3c80 109.47

loop_
_geom_bond_atom_site_label_1
_geom_bond_atom_site_label_2
_geom_bond_distance
Ni1 Cl1 2.2082(11)
Ni1 P1 2.1570(11)
Ni1 P2 2.1588(12)
Ni1 C1 1.902(3)
Ni2 Cl2 2.2104(12)
Ni2 P3 2.1606(11)
Ni2 P4 2.1607(12)
Ni2 C21 1.884(4)
Ni3 Cl3 2.2034(11)
Ni3 P5 2.1577(13)
Ni3 P6 2.1575(13)
Ni3 C41 1.892(3)
Ni4 Cl4 2.2149(12)
Ni4 P7 2.1642(11)
Ni4 P8 2.1645(10)
Ni4 C61 1.886(4)
P1 N1 1.698(3)
P1 C9 1.829(4)
P1 C12 1.844(5)
P2 N2 1.691(3)
P2 C15 1.830(4)
P2 C18 1.833(4)
N1 C2 1.417(6)
N1 C7 1.451(4)
N2 C6 1.413(4)
N2 C8 1.454(6)
C1 C2 1.406(4)
C1 C6 1.391(6)
C2 C3 1.387(5)
C3 C4 1.391(7)
C3 H1c3 0.96
C4 C5 1.386(5)
C4 H1c4 0.96
C5 C6 1.400(5)
C5 H1c5 0.96
C7 H1c7 0.96
C7 H2c7 0.96
C7 H3c7 0.96
C8 H1c8 0.96
C8 H2c8 0.96
C8 H3c8 0.96
C9 C10 1.524(8)
C9 C11 1.532(6)
C9 H1c9 0.96
C10 H1c10 0.96
C10 H2c10 0.96
C10 H3c10 0.96
C11 H1c11 0.96
C11 H2c11 0.96
C11 H3c11 0.96
C12 C13 1.528(5)
C12 C14 1.524(6)
C12 H1c12 0.96
C13 H1c13 0.96
C13 H2c13 0.96
C13 H3c13 0.96
C14 H1c14 0.96
C14 H2c14 0.96
C14 H3c14 0.96
C15 C16 1.505(5)
C15 C17 1.531(5)
C15 H1c15 0.96
C16 H1c16 0.96
C16 H2c16 0.96
C16 H3c16 0.96
C17 H1c17 0.96
C17 H2c17 0.96
C17 H3c17 0.96
C18 C19 1.536(5)
C18 C20 1.528(6)
C18 H1c18 0.96
C19 H1c19 0.96
C19 H2c19 0.96
C19 H3c19 0.96
C20 H1c20 0.96
C20 H2c20 0.96
C20 H3c20 0.96
P3 N3 1.692(4)
P3 C29 1.835(4)
P3 C32 1.836(4)
P4 N4 1.688(4)
P4 C35 1.824(4)
P4 C38 1.829(3)
N3 C22 1.397(6)
N3 C27 1.457(4)
N4 C26 1.413(4)
N4 C28 1.464(6)
C21 C22 1.415(4)
C21 C26 1.412(6)
C22 C23 1.401(6)
C23 C24 1.384(7)
C23 H1c23 0.96
C24 C25 1.369(5)
C24 H1c24 0.96
C25 C26 1.387(6)
C25 H1c25 0.96
C27 H1c27 0.96
C27 H2c27 0.96
C27 H3c27 0.96
C28 H1c28 0.96
C28 H2c28 0.96
C28 H3c28 0.96
C29 C30 1.521(7)
C29 C31 1.514(7)
C29 H1c29 0.96
C30 H1c30 0.96
C30 H2c30 0.96
C30 H3c30 0.96
C31 H1c31 0.96
C31 H2c31 0.96
C31 H3c31 0.96
C32 C33 1.530(6)
C32 C34 1.522(6)
C32 H1c32 0.96
C33 H1c33 0.96
C33 H2c33 0.96
C33 H3c33 0.96
C34 H1c34 0.96
C34 H2c34 0.96
C34 H3c34 0.96
C35 C36 1.519(5)
C35 C37 1.531(6)
C35 H1c35 0.96
C36 H1c36 0.96
C36 H2c36 0.96
C36 H3c36 0.96
C37 H1c37 0.96
C37 H2c37 0.96
C37 H3c37 0.96
C38 C39 1.516(5)
C38 C40 1.527(6)
C38 H1c38 0.96
C39 H1c39 0.96
C39 H2c39 0.96
C39 H3c39 0.96
C40 H1c40 0.96
C40 H2c40 0.96
C40 H3c40 0.96
P5 N5 1.686(4)
P5 C49 1.839(4)
P5 C52 1.829(3)
P6 N6 1.690(3)
P6 C55 1.838(4)
P6 C58 1.852(4)
N5 C42 1.416(5)
N5 C47 1.463(7)
N6 C46 1.401(6)
N6 C48 1.459(5)
C41 C42 1.407(7)
C41 C46 1.408(5)
C42 C43 1.386(5)
C43 C44 1.393(6)
C43 H1c43 0.96
C44 C45 1.370(7)
C44 H1c44 0.96
C45 C46 1.415(5)
C45 H1c45 0.96
C47 H1c47 0.96
C47 H2c47 0.96
C47 H3c47 0.96
C48 H1c48 0.96
C48 H2c48 0.96
C48 H3c48 0.96
C49 C50 1.507(5)
C49 C51 1.511(6)
C49 H1c49 0.96
C50 H1c50 0.96
C50 H2c50 0.96
C50 H3c50 0.96
C51 H1c51 0.96
C51 H2c51 0.96
C51 H3c51 0.96
C52 C53 1.522(6)
C52 C54 1.518(8)
C52 H1c52 0.96
C53 H1c53 0.96
C53 H2c53 0.96
C53 H3c53 0.96
C54 H1c54 0.96
C54 H2c54 0.96
C54 H3c54 0.96
C55 C56 1.522(6)
C55 C57 1.535(6)
C55 H1c55 0.96
C56 H1c56 0.96
C56 H2c56 0.96
C56 H3c56 0.96
C57 H1c57 0.96
C57 H2c57 0.96
C57 H3c57 0.96
C58 C59 1.504(6)
C58 C60 1.520(7)
C58 H1c58 0.96
C59 H1c59 0.96
C59 H2c59 0.96
C59 H3c59 0.96
C60 H1c60 0.96
C60 H2c60 0.96
C60 H3c60 0.96
P7 N7 1.696(4)
P7 C69 1.839(4)
P7 C72 1.846(4)
P8 N8 1.687(3)
P8 C75 1.825(4)
P8 C78 1.839(5)
N7 C62 1.417(4)
N7 C67 1.448(6)
N8 C66 1.408(5)
N8 C68 1.461(4)
C61 C62 1.392(6)
C61 C66 1.419(4)
C62 C63 1.404(6)
C63 C64 1.388(4)
C63 H1c63 0.96
C64 C65 1.380(6)
C64 H1c64 0.96
C65 C66 1.412(6)
C65 H1c65 0.96
C67 H1c67 0.96
C67 H2c67 0.96
C67 H3c67 0.96
C68 H1c68 0.96
C68 H2c68 0.96
C68 H3c68 0.96
C69 C70 1.521(6)
C69 C71 1.520(6)
C69 H1c69 0.96
C70 H1c70 0.96
C70 H2c70 0.96
C70 H3c70 0.96
C71 H1c71 0.96
C71 H2c71 0.96
C71 H3c71 0.96
C72 C73 1.534(6)
C72 C74 1.519(6)
C72 H1c72 0.96
C73 H1c73 0.96
C73 H2c73 0.96
C73 H3c73 0.96
C74 H1c74 0.96
C74 H2c74 0.96
C74 H3c74 0.96
C75 C76 1.525(7)
C75 C77 1.542(7)
C75 H1c75 0.96
C76 H1c76 0.96
C76 H2c76 0.96
C76 H3c76 0.96
C77 H1c77 0.96
C77 H2c77 0.96
C77 H3c77 0.96
C78 C79 1.514(5)
C78 C80 1.524(5)
C78 H1c78 0.96
C79 H1c79 0.96
C79 H2c79 0.96
C79 H3c79 0.96
C80 H1c80 0.96
C80 H2c80 0.96
C80 H3c80 0.96
